data_2216282
loop_
_publ_author_name
'Ying Li'
'Xiao-Lian He'
'Xiao-Yan Yang'

_publ_section_title
;
 4-Methoxy-<i>N</i>-(3-phenylallylidene)aniline
;
_journal_coeditor_code BT2567
_journal_issue 12
_journal_name_full 'Acta Crystallographica Section E'
_journal_page_first o4546
_journal_page_last o4546
_journal_paper_doi 10.1107/S1600536807054542
_journal_volume 63
_journal_year 2007
_chemical_formula_iupac 'C16 H15 N O'
_chemical_formula_moiety 'C16 H15 N O'
_chemical_formula_sum 'C16 H15 N O'
_chemical_formula_weight 237.29
_chemical_name_systematic
;
4-Methoxy-N-(3-phenylallylidene)aniline
;
_space_group_IT_number 61
_symmetry_cell_setting orthorhombic
_symmetry_space_group_name_Hall '-P 2ac 2ab'
_symmetry_space_group_name_H-M 'P b c a'
_atom_sites_solution_hydrogens geom
_atom_sites_solution_primary direct
_atom_sites_solution_secondary difmap
_audit_creation_method SHELXL-97
_cell_angle_alpha 90.00
_cell_angle_beta 90.00
_cell_angle_gamma 90.00
_cell_formula_units_Z 8
_cell_length_a 7.2170(9)
_cell_length_b 6.3101(8)
_cell_length_c 57.061(7)
_cell_measurement_reflns_used 4641
_cell_measurement_temperature 293(2)
_cell_measurement_theta_max 25.84
_cell_measurement_theta_min 2.50
_cell_volume 2598.6(6)
_computing_cell_refinement 'SAINT (Siemens, 1996)'
_computing_data_collection 'SMART (Siemens, 1996)'
_computing_data_reduction 'SAINT (Siemens, 1996)'
_computing_molecular_graphics 'SHELXTL (Sheldrick, 1997b)'
_computing_publication_material
;
SHELXTL (Sheldrick, 1997b), PARST (Nardelli, 1995) and PLATON
(Spek, 2003)
;
_computing_structure_refinement 'SHELXL97 (Sheldrick, 1997a)'
_computing_structure_solution 'SHELXS97 (Sheldrick, 1997a)'
_diffrn_ambient_temperature 293(2)
_diffrn_detector_area_resol_mean 8.33
_diffrn_measured_fraction_theta_full 0.999
_diffrn_measured_fraction_theta_max 0.999
_diffrn_measurement_device_type
;
Siemens SMART 1000 CCD area detector diffractometer
;
_diffrn_measurement_method '\w scans'
_diffrn_radiation_monochromator graphite
_diffrn_radiation_source 'fine-focus sealed tube'
_diffrn_radiation_type MoK\a
_diffrn_radiation_wavelength 0.71073
_diffrn_reflns_av_R_equivalents 0.0266
_diffrn_reflns_av_sigmaI/netI 0.0185
_diffrn_reflns_limit_h_max 8
_diffrn_reflns_limit_h_min -7
_diffrn_reflns_limit_k_max 6
_diffrn_reflns_limit_k_min -7
_diffrn_reflns_limit_l_max 68
_diffrn_reflns_limit_l_min -70
_diffrn_reflns_number 13125
_diffrn_reflns_theta_full 26.02
_diffrn_reflns_theta_max 26.02
_diffrn_reflns_theta_min 2.14
_diffrn_standards_number 0
_exptl_absorpt_coefficient_mu 0.076
_exptl_absorpt_correction_T_max 0.9880
_exptl_absorpt_correction_T_min 0.9682
_exptl_absorpt_correction_type multi-scan
_exptl_absorpt_process_details '(SADABS; Sheldrick, 1996)'
_exptl_crystal_colour yellow
_exptl_crystal_density_diffrn 1.213
_exptl_crystal_density_method 'not measured'
_exptl_crystal_description block
_exptl_crystal_F_000 1008
_exptl_crystal_size_max 0.43
_exptl_crystal_size_mid 0.35
_exptl_crystal_size_min 0.16
_refine_diff_density_max 0.167
_refine_diff_density_min -0.179
_refine_ls_extinction_coef 0.0071(11)
_refine_ls_extinction_expression Fc^*^=kFc[1+0.001xFc^2^\l^3^/sin(2\q)]^-1/4^
_refine_ls_extinction_method SHELXL
_refine_ls_goodness_of_fit_ref 1.089
_refine_ls_hydrogen_treatment constr
_refine_ls_matrix_type full
_refine_ls_number_parameters 164
_refine_ls_number_reflns 2545
_refine_ls_number_restraints 0
_refine_ls_restrained_S_all 1.089
_refine_ls_R_factor_all 0.0587
_refine_ls_R_factor_gt 0.0514
_refine_ls_shift/su_max 0.000
_refine_ls_shift/su_mean 0.000
_refine_ls_structure_factor_coef Fsqd
_refine_ls_weighting_details 'calc w=1/[\s^2^(Fo^2^)+(0.0685P)^2^+1.0047P] where P=(Fo^2^+2Fc^2^)/3'
_refine_ls_weighting_scheme calc
_refine_ls_wR_factor_gt 0.1458
_refine_ls_wR_factor_ref 0.1517
_reflns_number_gt 2180
_reflns_number_total 2545
_reflns_threshold_expression I>2\s(I)
_cod_data_source_file bt2567.cif
_cod_data_source_block I
_cod_depositor_comments
;
The following automatic conversions were performed:
'_symmetry_cell_setting' value 'Orthorhombic' changed to 'orthorhombic'
according to '/home/saulius/struct/CIF-dictionaries/cif_core.dic'
dictionary named 'cif_core.dic' version 2.4.1 from 2010-06-29.

Automatic conversion script
Id: cif_fix_enum 1527 2010-12-29 10:47:43Z saulius 

The following automatic conversions were performed:

'_symmetry_cell_setting' value 'Orthorhombic' changed to
'orthorhombic' according to
/home/saulius/struct/CIF-dictionaries/cif_core.dic dictionary named
'cif_core.dic' version 2.4.1 from 2010-06-29.

Automatic conversion script
Id: cif_fix_values 1715 2011-07-08 13:25:40Z adriana 
;
_cod_database_code 2216282
_cod_database_fobs_code 2216282

loop_
_symmetry_equiv_pos_as_xyz
'x, y, z'
'-x+1/2, -y, z+1/2'
'x+1/2, -y+1/2, -z'
'-x, y+1/2, -z+1/2'
'-x, -y, -z'
'x-1/2, y, -z-1/2'
'-x-1/2, y-1/2, z'
'x, -y-1/2, z-1/2'

loop_
_atom_site_type_symbol
_atom_site_label
_atom_site_fract_x
_atom_site_fract_y
_atom_site_fract_z
_atom_site_U_iso_or_equiv
_atom_site_adp_type
_atom_site_calc_flag
_atom_site_refinement_flags
_atom_site_occupancy
C C11 0.0834(2) 0.1903(3) -0.15889(3) 0.0406(4) Uani d . 1
H H11A 0.1424 0.2640 -0.1469 0.049 Uiso calc R 1
C C13 0.0018(2) 0.1614(3) -0.19944(3) 0.0391(4) Uani d . 1
C C14 -0.0944(2) -0.0240(3) -0.19445(3) 0.0429(4) Uani d . 1
H H14A -0.1549 -0.0964 -0.2064 0.051 Uiso calc R 1
C C15 -0.1006(2) -0.1014(3) -0.17184(3) 0.0421(4) Uani d . 1
H H15A -0.1650 -0.2259 -0.1687 0.051 Uiso calc R 1
N N1 -0.0165(2) -0.0590(2) -0.12986(2) 0.0453(4) Uani d . 1
C C5 -0.0877(2) -0.5033(3) -0.05198(3) 0.0461(4) Uani d . 1
H H5A -0.1456 -0.3736 -0.0545 0.055 Uiso calc R 1
C C12 0.0924(2) 0.2686(3) -0.18164(3) 0.0417(4) Uani d . 1
H H12A 0.1585 0.3917 -0.1849 0.050 Uiso calc R 1
O O1 -0.0046(2) 0.2257(2) -0.22245(2) 0.0548(4) Uani d . 1
C C1 0.0695(3) -0.8103(3) -0.06647(3) 0.0507(5) Uani d . 1
H H1B 0.1167 -0.8889 -0.0789 0.061 Uiso calc R 1
C C8 -0.0343(3) -0.3294(3) -0.10091(3) 0.0466(4) Uani d . 1
H H8A -0.0494 -0.2298 -0.0891 0.056 Uiso calc R 1
C C3 0.0120(3) -0.7744(3) -0.02546(4) 0.0588(6) Uani d . 1
H H3A 0.0222 -0.8262 -0.0103 0.071 Uiso calc R 1
C C4 -0.0749(3) -0.5832(3) -0.02956(3) 0.0538(5) Uani d . 1
H H4A -0.1252 -0.5076 -0.0171 0.065 Uiso calc R 1
C C9 -0.0278(3) -0.2554(3) -0.12480(3) 0.0458(4) Uani d . 1
H H9A -0.0319 -0.3540 -0.1369 0.055 Uiso calc R 1
C C2 0.0837(3) -0.8885(3) -0.04397(4) 0.0580(5) Uani d . 1
H H2A 0.1415 -1.0180 -0.0413 0.070 Uiso calc R 1
C C7 -0.0199(3) -0.5322(3) -0.09489(3) 0.0471(5) Uani d . 1
H H7A -0.0125 -0.6304 -0.1070 0.057 Uiso calc R 1
C C6 -0.0146(2) -0.6149(3) -0.07092(3) 0.0414(4) Uani d . 1
C C10 -0.0111(2) 0.0051(3) -0.15358(3) 0.0376(4) Uani d . 1
C C16 0.0889(4) 0.4160(4) -0.22840(4) 0.0744(7) Uani d . 1
H H16A 0.0734 0.4439 -0.2448 0.112 Uiso calc R 1
H H16B 0.2183 0.4017 -0.2249 0.112 Uiso calc R 1
H H16C 0.0380 0.5313 -0.2195 0.112 Uiso calc R 1

loop_
_atom_site_aniso_label
_atom_site_aniso_U_11
_atom_site_aniso_U_22
_atom_site_aniso_U_33
_atom_site_aniso_U_12
_atom_site_aniso_U_13
_atom_site_aniso_U_23
C11 0.0415(9) 0.0397(9) 0.0404(9) -0.0017(7) -0.0034(7) -0.0053(7)
C13 0.0384(9) 0.0430(9) 0.0360(8) 0.0034(7) 0.0013(6) 0.0003(7)
C14 0.0428(9) 0.0435(9) 0.0424(9) -0.0045(7) -0.0051(7) -0.0058(7)
C15 0.0406(9) 0.0391(9) 0.0467(9) -0.0059(7) 0.0008(7) 0.0006(7)
N1 0.0535(9) 0.0450(8) 0.0374(8) -0.0018(7) 0.0009(6) 0.0007(6)
C5 0.0493(10) 0.0436(10) 0.0454(9) 0.0041(8) -0.0012(8) 0.0023(8)
C12 0.0431(9) 0.0366(9) 0.0453(9) -0.0059(7) 0.0007(7) -0.0003(7)
O1 0.0682(9) 0.0590(8) 0.0373(7) -0.0089(7) -0.0028(6) 0.0052(6)
C1 0.0504(11) 0.0397(10) 0.0618(11) 0.0012(8) 0.0061(9) 0.0000(8)
C8 0.0550(11) 0.0466(10) 0.0383(9) -0.0034(8) 0.0010(8) -0.0004(8)
C3 0.0630(13) 0.0591(12) 0.0543(12) -0.0064(10) -0.0098(9) 0.0171(10)
C4 0.0611(12) 0.0581(12) 0.0422(9) -0.0018(10) -0.0017(8) 0.0006(8)
C9 0.0494(10) 0.0483(10) 0.0398(9) -0.0001(8) 0.0034(7) -0.0011(8)
C2 0.0553(12) 0.0423(10) 0.0763(14) 0.0025(9) -0.0055(10) 0.0158(9)
C7 0.0526(11) 0.0466(10) 0.0422(9) -0.0018(8) 0.0039(8) -0.0038(8)
C6 0.0407(9) 0.0387(9) 0.0447(9) -0.0031(7) -0.0005(7) 0.0012(7)
C10 0.0373(9) 0.0386(8) 0.0368(8) 0.0040(7) 0.0019(6) -0.0007(7)
C16 0.0997(19) 0.0715(15) 0.0522(12) -0.0198(14) -0.0039(12) 0.0215(11)

loop_
_atom_type_symbol
_atom_type_description
_atom_type_scat_dispersion_real
_atom_type_scat_dispersion_imag
_atom_type_scat_source
C C 0.0033 0.0016 'International Tables Vol C Tables 4.2.6.8 and 6.1.1.4'
H H 0.0000 0.0000 'International Tables Vol C Tables 4.2.6.8 and 6.1.1.4'
N N 0.0061 0.0033 'International Tables Vol C Tables 4.2.6.8 and 6.1.1.4'
O O 0.0106 0.0060 'International Tables Vol C Tables 4.2.6.8 and 6.1.1.4'

loop_
_geom_angle_atom_site_label_1
_geom_angle_atom_site_label_2
_geom_angle_atom_site_label_3
_geom_angle
C10 C11 C12 121.79(15)
C10 C11 H11A 119.1
C12 C11 H11A 119.1
O1 C13 C12 124.90(16)
O1 C13 C14 115.29(15)
C12 C13 C14 119.79(15)
C15 C14 C13 120.35(15)
C15 C14 H14A 119.8
C13 C14 H14A 119.8
C14 C15 C10 120.78(16)
C14 C15 H15A 119.6
C10 C15 H15A 119.6
C9 N1 C10 119.80(15)
C4 C5 C6 120.64(17)
C4 C5 H5A 119.7
C6 C5 H5A 119.7
C13 C12 C11 119.29(16)
C13 C12 H12A 120.4
C11 C12 H12A 120.4
C13 O1 C16 117.53(15)
C2 C1 C6 121.14(18)
C2 C1 H1B 119.4
C6 C1 H1B 119.4
C7 C8 C9 123.60(17)
C7 C8 H8A 118.2
C9 C8 H8A 118.2
C2 C3 C4 119.80(18)
C2 C3 H3A 120.1
C4 C3 H3A 120.1
C5 C4 C3 120.52(19)
C5 C4 H4A 119.7
C3 C4 H4A 119.7
N1 C9 C8 122.08(17)
N1 C9 H9A 119.0
C8 C9 H9A 119.0
C3 C2 C1 119.89(18)
C3 C2 H2A 120.1
C1 C2 H2A 120.1
C8 C7 C6 125.90(17)
C8 C7 H7A 117.0
C6 C7 H7A 117.0
C5 C6 C1 117.99(16)
C5 C6 C7 122.28(16)
C1 C6 C7 119.72(16)
C11 C10 C15 118.00(15)
C11 C10 N1 117.67(14)
C15 C10 N1 124.29(15)
O1 C16 H16A 109.5
O1 C16 H16B 109.5
H16A C16 H16B 109.5
O1 C16 H16C 109.5
H16A C16 H16C 109.5
H16B C16 H16C 109.5

loop_
_geom_bond_atom_site_label_1
_geom_bond_atom_site_label_2
_geom_bond_distance
C11 C10 1.386(2)
C11 C12 1.390(2)
C11 H11A 0.9300
C13 O1 1.3752(19)
C13 C12 1.384(2)
C13 C14 1.390(2)
C14 C15 1.380(2)
C14 H14A 0.9300
C15 C10 1.398(2)
C15 H15A 0.9300
N1 C9 1.275(2)
N1 C10 1.413(2)
C5 C4 1.378(2)
C5 C6 1.394(2)
C5 H5A 0.9300
C12 H12A 0.9300
O1 C16 1.418(3)
C1 C2 1.379(3)
C1 C6 1.397(2)
C1 H1B 0.9300
C8 C7 1.329(3)
C8 C9 1.442(2)
C8 H8A 0.9300
C3 C2 1.379(3)
C3 C4 1.380(3)
C3 H3A 0.9300
C4 H4A 0.9300
C9 H9A 0.9300
C2 H2A 0.9300
C7 C6 1.465(2)
C7 H7A 0.9300
C16 H16A 0.9600
C16 H16B 0.9600
C16 H16C 0.9600

loop_
_geom_hbond_atom_site_label_D
_geom_hbond_atom_site_label_H
_geom_hbond_atom_site_label_A
_geom_hbond_site_symmetry_A
_geom_hbond_distance_DH
_geom_hbond_distance_HA
_geom_hbond_distance_DA
_geom_hbond_angle_DHA
_geom_hbond_publ_flag
C15 H15A Cg 7_555 0.93 2.71 3.49 142 yes

loop_
_geom_torsion_atom_site_label_1
_geom_torsion_atom_site_label_2
_geom_torsion_atom_site_label_3
_geom_torsion_atom_site_label_4
_geom_torsion
O1 C13 C14 C15 -178.76(15)
C12 C13 C14 C15 0.2(3)
C13 C14 C15 C10 0.2(3)
O1 C13 C12 C11 177.96(16)
C14 C13 C12 C11 -0.9(2)
C10 C11 C12 C13 1.2(3)
C12 C13 O1 C16 0.1(3)
C14 C13 O1 C16 179.01(18)
C6 C5 C4 C3 0.6(3)
C2 C3 C4 C5 -1.2(3)
C10 N1 C9 C8 -179.82(16)
C7 C8 C9 N1 -170.2(2)
C4 C3 C2 C1 0.5(3)
C6 C1 C2 C3 0.8(3)
C9 C8 C7 C6 176.14(17)
C4 C5 C6 C1 0.7(3)
C4 C5 C6 C7 -177.93(17)
C2 C1 C6 C5 -1.4(3)
C2 C1 C6 C7 177.27(18)
C8 C7 C6 C5 23.2(3)
C8 C7 C6 C1 -155.4(2)
C12 C11 C10 C15 -0.8(2)
C12 C11 C10 N1 -178.40(15)
C14 C15 C10 C11 0.1(2)
C14 C15 C10 N1 177.50(16)
C9 N1 C10 C11 -150.54(18)
C9 N1 C10 C15 32.0(3)

loop_
_cod_related_entry_id
_cod_related_entry_database
_cod_related_entry_code
1 ChemSpider 30655370
